data_4021052
loop_
_publ_author_name
'Takahiro Kojima'
'Kohtaro Tanaka'
'Takayuki Ishida'
'Takashi Nogami'

_publ_section_title
;
 Synthesis and Characterization of Dibenzodioxadiselenafulvalene
;
_journal_name_full 'Journal of Organic Chemistry'
_journal_page_first 9319
_journal_page_last 9322
_journal_paper_doi 10.1021/jo048501g
_journal_volume 69
_journal_year 2004
_chemical_formula_moiety 'C14 H8 O2 Se2 '
_chemical_formula_sum 'C14 H8 O2 Se2'
_chemical_formula_weight 366.14
_space_group_IT_number 14
_symmetry_cell_setting monoclinic
_symmetry_space_group_name_Hall '-P 2ybc'
_symmetry_space_group_name_H-M 'P 1 21/c 1'
_cell_angle_alpha 90
_cell_angle_beta 93.535(2)
_cell_angle_gamma 90
_cell_formula_units_Z 2
_cell_length_a 8.9159(7)
_cell_length_b 4.3310(3)
_cell_length_c 15.3642(9)
_cell_measurement_temperature 90(1)
_cell_volume 592.15(8)
_exptl_crystal_density_diffrn 2.053
_cod_original_sg_symbol_H-M 'P 21/c'
_cod_original_formula_sum 'C14 H8 O2 Se2 '
_cod_database_code 4021052

loop_
_symmetry_equiv_pos_as_xyz
x,y,z
-x,1/2+y,1/2-z
-x,-y,-z
x,1/2-y,1/2+z

loop_
_atom_site_label
_atom_site_type_symbol
_atom_site_fract_x
_atom_site_fract_y
_atom_site_fract_z
_atom_site_U_iso_or_equiv
_atom_site_adp_type
_atom_site_occupancy
_atom_site_calc_flag
_atom_site_refinement_flags
_atom_site_disorder_assembly
_atom_site_disorder_group
Se(1) Se 0.28253(4) 0.27924(8) 0.45257(2) 0.0151(1) Uani 1.00 d . . .
O(1) O 0.4529(3) 0.1457(6) 0.6050(2) 0.0151(6) Uani 1.00 d . . .
C(1) C 0.4476(4) 0.0861(9) 0.5166(2) 0.0163(8) Uani 1.00 d . . .
C(2) C 0.3438(4) 0.3548(8) 0.6279(2) 0.0127(8) Uani 1.00 d . . .
C(3) C 0.2416(4) 0.4524(9) 0.5620(2) 0.0159(8) Uani 1.00 d . . .
C(4) C 0.1281(4) 0.6580(9) 0.5810(2) 0.0167(8) Uani 1.00 d . . .
C(5) C 0.1202(5) 0.7581(8) 0.6673(3) 0.0182(9) Uani 1.00 d . . .
C(6) C 0.2225(5) 0.6557(9) 0.7323(3) 0.0201(9) Uani 1.00 d . . .
C(7) C 0.3367(4) 0.4525(9) 0.7124(2) 0.0169(9) Uani 1.00 d . . .
H(1) H 0.058(7) 0.74(1) 0.542(4) 0.03(1) Uiso 1.00 d . . .
H(2) H 0.040(5) 0.88(1) 0.681(3) 0.02(1) Uiso 1.00 d . . .
H(3) H 0.217(7) 0.71(1) 0.783(4) 0.06(2) Uiso 1.00 d . . .
H(4) H 0.392(5) 0.41(1) 0.751(3) 0.02(1) Uiso 1.00 d . . .

loop_
_atom_site_aniso_label
_atom_site_aniso_U_11
_atom_site_aniso_U_22
_atom_site_aniso_U_33
_atom_site_aniso_U_12
_atom_site_aniso_U_13
_atom_site_aniso_U_23
Se(1) 0.0139(2) 0.0184(2) 0.0128(2) 0.0018(1) -0.0011(2) -0.0001(1)
O(1) 0.014(1) 0.017(1) 0.014(1) 0.001(1) 0.0016(9) 0.001(1)
C(1) 0.015(2) 0.022(2) 0.012(2) -0.003(1) -0.003(1) 0.001(1)
C(2) 0.013(2) 0.007(1) 0.019(2) -0.003(1) 0.006(1) 0.002(1)
C(3) 0.015(2) 0.020(2) 0.012(1) -0.003(1) 0.002(1) -0.003(1)
C(4) 0.016(2) 0.010(2) 0.024(2) 0.004(2) 0.001(1) -0.003(1)
C(5) 0.015(2) 0.013(2) 0.027(2) -0.002(1) 0.009(2) -0.002(1)
C(6) 0.024(2) 0.017(2) 0.019(2) -0.006(2) 0.004(1) -0.002(2)
C(7) 0.016(2) 0.016(2) 0.018(2) 0.003(1) -0.001(1) -0.001(1)

loop_
_geom_bond_atom_site_label_1
_geom_bond_atom_site_label_2
_geom_bond_distance
_geom_bond_site_symmetry_1
_geom_bond_site_symmetry_2
_geom_bond_publ_flag
Se(1) C(1) 1.912(4) . . yes
Se(1) C(3) 1.897(3) . . yes
O(1) C(1) 1.380(4) . . yes
O(1) C(2) 1.391(4) . . yes
C(1) C(1) 1.321(7) . 3_656 yes
C(2) C(3) 1.385(5) . . yes
C(2) C(7) 1.371(5) . . yes
C(3) C(4) 1.393(5) . . yes
C(4) C(5) 1.401(6) . . yes
C(5) C(6) 1.384(6) . . yes
C(6) C(7) 1.393(6) . . yes
